data_1504484
loop_
_publ_author_name
'Dunet, Guillaume'
'Mayer, Peter'
'Knochel, Paul'

_publ_section_title
;
 Highly diastereoselective addition of cinnamylzinc derivatives to
 alpha-chiral carbonyl compounds.
;
_journal_issue 1
_journal_name_full 'Organic letters'
_journal_page_first 117
_journal_page_last 120
_journal_paper_doi 10.1021/ol702607t
_journal_volume 10
_journal_year 2008
_chemical_formula_moiety 'C17 H22 O3'
_chemical_formula_sum 'C17 H22 O3'
_chemical_formula_weight 274.355
_space_group_IT_number 14
_symmetry_cell_setting monoclinic
_symmetry_Int_Tables_number 14
_symmetry_space_group_name_Hall '-P 2yn'
_symmetry_space_group_name_H-M 'P 1 21/n 1'
_atom_sites_solution_hydrogens geom
_atom_sites_solution_primary direct
_atom_sites_solution_secondary difmap
_audit_block_code C17H22O3_ln001_knochel
_audit_creation_date 03-Jan-07
_audit_creation_method 'form98_non/compatible with shelxl97-2'
_audit_update_record 16-Oct-07
_cell_angle_alpha 90.00
_cell_angle_beta 98.1398(15)
_cell_angle_gamma 90.00
_cell_formula_units_Z 4
_cell_length_a 7.5516(2)
_cell_length_b 11.5133(3)
_cell_length_c 17.1622(5)
_cell_measurement_reflns_used 15880
_cell_measurement_temperature 200(2)
_cell_measurement_theta_max 27.485
_cell_measurement_theta_min 3.134
_cell_volume 1477.11(7)
_computing_cell_refinement 'HKL Scalepack (Otwinowski & Minor 1997)'
_computing_data_collection 'Collect (Bruker AXS BV, 1997-2004)'
_computing_data_reduction 'HKL Denzo and Scalepack (Otwinowski & Minor 1997)'
_computing_structure_refinement 'SHELXL-97 (G. M. Sheldrick. University of G\"ottingen, 97-2 version)'
_computing_structure_solution
;
A. Altomare, M. C. Burla, M. Camalli, G. L. Cascarano, C. Giacovazzo, A.
Guagliardi, A. G. G. Moliterni, G. Polidori, R. Spagna: SIR97: a new tool for
crystal structure determination and refinement; J. Appl. Crystallogr. 1999,
32, 115-119.
;
_diffrn_ambient_temperature 200(2)
_diffrn_detector_area_resol_mean 9
_diffrn_measured_fraction_theta_full 0.996
_diffrn_measured_fraction_theta_max 0.996
_diffrn_measurement_device '95mm CCD camera on \k-goniostat'
_diffrn_measurement_device_type KappaCCD
_diffrn_measurement_method phi/omega-scan
_diffrn_orient_matrix_type 'by Bruker AXS Collect from scalepack cell'
_diffrn_orient_matrix_UB_11 -0.1275731
_diffrn_orient_matrix_UB_12 0.0256826
_diffrn_orient_matrix_UB_13 -0.0111762
_diffrn_orient_matrix_UB_21 -0.0258216
_diffrn_orient_matrix_UB_22 -0.0645087
_diffrn_orient_matrix_UB_23 -0.0389693
_diffrn_orient_matrix_UB_31 -0.0308665
_diffrn_orient_matrix_UB_32 -0.0521825
_diffrn_orient_matrix_UB_33 0.0426738
_diffrn_radiation_collimation 0.20
_diffrn_radiation_monochromator 'MONTEL, graded multilayered X-ray optics'
_diffrn_radiation_source 'rotating anode'
_diffrn_radiation_type MoK\a
_diffrn_radiation_wavelength 0.71073
_diffrn_reflns_av_R_equivalents 0.0202
_diffrn_reflns_av_sigmaI/netI 0.0295
_diffrn_reflns_limit_h_max 9
_diffrn_reflns_limit_h_min -9
_diffrn_reflns_limit_k_max 14
_diffrn_reflns_limit_k_min -14
_diffrn_reflns_limit_l_max 22
_diffrn_reflns_limit_l_min -22
_diffrn_reflns_number 6439
_diffrn_reflns_theta_full 27.48
_diffrn_reflns_theta_max 27.48
_diffrn_reflns_theta_min 3.25
_diffrn_source_current 55.00
_diffrn_source_power 3.025
_diffrn_source_type 'FR 591 generator'
_diffrn_source_voltage 55.00
_exptl_absorpt_coefficient_mu 0.083
_exptl_absorpt_correction_type none
_exptl_crystal_colour colourless
_exptl_crystal_density_diffrn 1.23372(6)
_exptl_crystal_density_method 'not measured'
_exptl_crystal_description block
_exptl_crystal_F_000 592
_exptl_crystal_size_max 0.25
_exptl_crystal_size_mid 0.16
_exptl_crystal_size_min 0.10
_refine_diff_density_max 0.268
_refine_diff_density_min -0.269
_refine_diff_density_rms 0.045
_refine_ls_extinction_method none
_refine_ls_goodness_of_fit_ref 1.039
_refine_ls_hydrogen_treatment mixed
_refine_ls_matrix_type full
_refine_ls_number_parameters 186
_refine_ls_number_reflns 3366
_refine_ls_number_restraints 0
_refine_ls_restrained_S_all 1.039
_refine_ls_R_factor_all 0.0620
_refine_ls_R_factor_gt 0.0442
_refine_ls_shift/su_max 0.000
_refine_ls_shift/su_mean 0.000
_refine_ls_structure_factor_coef Fsqd
_refine_ls_weighting_details 'calc w=1/[\s^2^(Fo^2^)+(0.0611P)^2^+0.4372P] where P=(Fo^2^+2Fc^2^)/3'
_refine_ls_weighting_scheme calc
_refine_ls_wR_factor_gt 0.1129
_refine_ls_wR_factor_ref 0.1244
_reflns_number_gt 2598
_reflns_number_total 3366
_reflns_threshold_expression >2sigma(I)
_cod_data_source_file ol702607t-file001.cif
_cod_data_source_block ln001
_cod_original_sg_symbol_H-M 'P 21/n'
_cod_database_code 1504484

loop_
_symmetry_equiv_pos_as_xyz
'x, y, z'
'-x+1/2, y+1/2, -z+1/2'
'-x, -y, -z'
'x-1/2, -y-1/2, z-1/2'

loop_
_atom_site_label
_atom_site_type_symbol
_atom_site_fract_x
_atom_site_fract_y
_atom_site_fract_z
_atom_site_U_iso_or_equiv
_atom_site_adp_type
_atom_site_occupancy
_atom_site_symmetry_multiplicity
_atom_site_calc_flag
_atom_site_refinement_flags
O1 O 0.45503(11) 0.12908(8) 0.41090(6) 0.0266(2) Uani 1 1 d .
O2 O 0.72217(12) 0.20643(9) 0.39788(7) 0.0374(3) Uani 1 1 d .
O3 O 0.09403(12) 0.15366(9) 0.41562(6) 0.0284(2) Uani 1 1 d .
H3 H -0.020(3) 0.1697(18) 0.4071(12) 0.056(6) Uiso 1 1 d .
C1 C 0.63110(17) 0.12320(12) 0.40860(8) 0.0268(3) Uani 1 1 d .
C2 C 0.70001(19) 0.00203(13) 0.42015(9) 0.0351(3) Uani 1 1 d .
H2A H 0.7289 -0.0283 0.3701 0.053 Uiso 1 1 calc R
H2B H 0.6085 -0.0471 0.4387 0.053 Uiso 1 1 calc R
H2C H 0.8080 0.0019 0.4593 0.053 Uiso 1 1 calc R
C3 C 0.36964(16) 0.24288(12) 0.39832(8) 0.0250(3) Uani 1 1 d .
H31 H 0.4325 0.2885 0.3609 0.030 Uiso 1 1 calc R
C4 C 0.17580(16) 0.22214(11) 0.36091(8) 0.0238(3) Uani 1 1 d .
C5 C 0.08543(18) 0.34167(12) 0.35034(8) 0.0295(3) Uani 1 1 d .
H5A H 0.1448 0.3883 0.3130 0.035 Uiso 1 1 calc R
H5B H -0.0413 0.3313 0.3272 0.035 Uiso 1 1 calc R
C6 C 0.09366(19) 0.40771(13) 0.42784(9) 0.0341(3) Uani 1 1 d .
H6A H 0.0359 0.4845 0.4181 0.041 Uiso 1 1 calc R
H6B H 0.0275 0.3641 0.4642 0.041 Uiso 1 1 calc R
C7 C 0.2872(2) 0.42397(13) 0.46544(10) 0.0378(4) Uani 1 1 d .
H7A H 0.2901 0.4620 0.5173 0.045 Uiso 1 1 calc R
H7B H 0.3495 0.4752 0.4318 0.045 Uiso 1 1 calc R
C8 C 0.38407(19) 0.30754(13) 0.47595(9) 0.0320(3) Uani 1 1 d .
H8A H 0.5117 0.3207 0.4965 0.038 Uiso 1 1 calc R
H8B H 0.3311 0.2599 0.5148 0.038 Uiso 1 1 calc R
C9 C 0.16735(17) 0.15063(12) 0.28329(8) 0.0259(3) Uani 1 1 d .
H9 H 0.2306 0.0757 0.2978 0.031 Uiso 1 1 calc R
C10 C 0.26290(18) 0.20626(12) 0.22046(8) 0.0273(3) Uani 1 1 d .
C11 C 0.42880(18) 0.16575(13) 0.20692(9) 0.0314(3) Uani 1 1 d .
H11 H 0.4853 0.1054 0.2390 0.038 Uiso 1 1 calc R
C12 C 0.5140(2) 0.21196(14) 0.14719(9) 0.0372(4) Uani 1 1 d .
H12 H 0.6272 0.1825 0.1386 0.045 Uiso 1 1 calc R
C13 C 0.4347(2) 0.30043(14) 0.10034(9) 0.0396(4) Uani 1 1 d .
H13 H 0.4926 0.3318 0.0594 0.048 Uiso 1 1 calc R
C14 C 0.2708(2) 0.34285(15) 0.11356(9) 0.0420(4) Uani 1 1 d .
H14 H 0.2164 0.4046 0.0822 0.050 Uiso 1 1 calc R
C15 C 0.1851(2) 0.29576(14) 0.17244(9) 0.0365(4) Uani 1 1 d .
H15 H 0.0712 0.3249 0.1803 0.044 Uiso 1 1 calc R
C16 C -0.02215(19) 0.11922(14) 0.24954(9) 0.0342(3) Uani 1 1 d .
H16 H -0.1061 0.1807 0.2392 0.041 Uiso 1 1 calc R
C17 C -0.0789(2) 0.01311(15) 0.23351(10) 0.0440(4) Uani 1 1 d .
H17A H 0.0014 -0.0505 0.2431 0.053 Uiso 1 1 calc R
H17B H -0.2004 -0.0002 0.2123 0.053 Uiso 1 1 calc R

loop_
_atom_site_aniso_label
_atom_site_aniso_U_11
_atom_site_aniso_U_22
_atom_site_aniso_U_33
_atom_site_aniso_U_23
_atom_site_aniso_U_13
_atom_site_aniso_U_12
O1 0.0189(4) 0.0272(5) 0.0339(5) 0.0042(4) 0.0051(4) 0.0021(4)
O2 0.0216(5) 0.0383(6) 0.0532(7) 0.0050(5) 0.0091(5) -0.0016(4)
O3 0.0200(5) 0.0332(6) 0.0329(5) 0.0067(4) 0.0074(4) -0.0005(4)
C1 0.0194(6) 0.0350(7) 0.0259(7) -0.0003(6) 0.0030(5) 0.0020(5)
C2 0.0276(7) 0.0353(8) 0.0425(9) -0.0003(7) 0.0057(6) 0.0068(6)
C3 0.0213(6) 0.0235(7) 0.0307(7) 0.0028(5) 0.0053(5) 0.0011(5)
C4 0.0195(6) 0.0256(7) 0.0272(7) 0.0037(5) 0.0059(5) 0.0008(5)
C5 0.0268(7) 0.0291(7) 0.0329(7) 0.0029(6) 0.0058(6) 0.0055(5)
C6 0.0354(8) 0.0305(8) 0.0377(8) 0.0000(6) 0.0096(6) 0.0087(6)
C7 0.0416(8) 0.0319(8) 0.0404(9) -0.0070(7) 0.0078(7) 0.0000(6)
C8 0.0284(7) 0.0338(8) 0.0334(8) -0.0023(6) 0.0029(6) -0.0003(6)
C9 0.0229(6) 0.0259(7) 0.0288(7) 0.0015(5) 0.0032(5) 0.0010(5)
C10 0.0279(7) 0.0283(7) 0.0254(7) -0.0032(5) 0.0030(5) -0.0019(5)
C11 0.0295(7) 0.0348(8) 0.0298(7) -0.0015(6) 0.0040(6) 0.0000(6)
C12 0.0319(7) 0.0479(9) 0.0329(8) -0.0074(7) 0.0087(6) -0.0071(6)
C13 0.0501(9) 0.0429(9) 0.0273(8) -0.0030(6) 0.0105(7) -0.0156(7)
C14 0.0592(10) 0.0381(9) 0.0286(8) 0.0061(7) 0.0056(7) 0.0023(7)
C15 0.0405(8) 0.0388(9) 0.0303(8) 0.0033(6) 0.0054(6) 0.0074(6)
C16 0.0275(7) 0.0379(8) 0.0365(8) -0.0024(6) 0.0023(6) -0.0011(6)
C17 0.0366(8) 0.0460(10) 0.0481(10) -0.0050(8) 0.0013(7) -0.0092(7)

loop_
_atom_type_symbol
_atom_type_description
_atom_type_scat_dispersion_real
_atom_type_scat_dispersion_imag
_atom_type_scat_source
C C 0.0033 0.0016 'International Tables Vol C Tables 4.2.6.8 and 6.1.1.4'
H H 0.0000 0.0000 'International Tables Vol C Tables 4.2.6.8 and 6.1.1.4'
O O 0.0106 0.0060 'International Tables Vol C Tables 4.2.6.8 and 6.1.1.4'

loop_
_exptl_crystal_face_index_h
_exptl_crystal_face_index_k
_exptl_crystal_face_index_l
_exptl_crystal_face_perp_dist
0 1 1 0.110000
0 -1 -1 0.120000
0 -1 1 0.050000
0 1 -1 0.050000
1 0 0 0.080000
-1 0 0 0.080000
4 -1 -3 0.080000
-4 1 3 0.080000
-1 -5 -15 0.130000
1 5 15 0.120000

loop_
_geom_angle_atom_site_label_1
_geom_angle_atom_site_label_2
_geom_angle_atom_site_label_3
_geom_angle
C1 O1 C3 117.41(10)
C4 O3 H3 106.4(13)
O2 C1 O1 123.63(13)
O2 C1 C2 124.48(12)
O1 C1 C2 111.89(12)
C1 C2 H2A 109.5
C1 C2 H2B 109.5
H2A C2 H2B 109.5
C1 C2 H2C 109.5
H2A C2 H2C 109.5
H2B C2 H2C 109.5
O1 C3 C8 109.56(11)
O1 C3 C4 107.30(10)
C8 C3 C4 112.98(11)
O1 C3 H31 109.0
C8 C3 H31 109.0
C4 C3 H31 109.0
O3 C4 C3 106.64(10)
O3 C4 C5 110.21(10)
C3 C4 C5 106.99(11)
O3 C4 C9 107.47(10)
C3 C4 C9 111.19(10)
C5 C4 C9 114.11(11)
C6 C5 C4 112.40(12)
C6 C5 H5A 109.1
C4 C5 H5A 109.1
C6 C5 H5B 109.1
C4 C5 H5B 109.1
H5A C5 H5B 107.9
C7 C6 C5 110.42(12)
C7 C6 H6A 109.6
C5 C6 H6A 109.6
C7 C6 H6B 109.6
C5 C6 H6B 109.6
H6A C6 H6B 108.1
C6 C7 C8 110.94(12)
C6 C7 H7A 109.5
C8 C7 H7A 109.5
C6 C7 H7B 109.5
C8 C7 H7B 109.5
H7A C7 H7B 108.0
C3 C8 C7 110.72(12)
C3 C8 H8A 109.5
C7 C8 H8A 109.5
C3 C8 H8B 109.5
C7 C8 H8B 109.5
H8A C8 H8B 108.1
C16 C9 C10 110.36(11)
C16 C9 C4 112.09(11)
C10 C9 C4 114.65(11)
C16 C9 H9 106.4
C10 C9 H9 106.4
C4 C9 H9 106.4
C11 C10 C15 117.65(13)
C11 C10 C9 120.50(12)
C15 C10 C9 121.80(12)
C10 C11 C12 121.19(14)
C10 C11 H11 119.4
C12 C11 H11 119.4
C13 C12 C11 120.26(14)
C13 C12 H12 119.9
C11 C12 H12 119.9
C14 C13 C12 119.38(14)
C14 C13 H13 120.3
C12 C13 H13 120.3
C13 C14 C15 120.29(15)
C13 C14 H14 119.9
C15 C14 H14 119.9
C14 C15 C10 121.22(14)
C14 C15 H15 119.4
C10 C15 H15 119.4
C17 C16 C9 124.60(15)
C17 C16 H16 117.7
C9 C16 H16 117.7
C16 C17 H17A 120.0
C16 C17 H17B 120.0
H17A C17 H17B 120.0

loop_
_geom_bond_atom_site_label_1
_geom_bond_atom_site_label_2
_geom_bond_distance
O1 C1 1.3375(15)
O1 C3 1.4628(16)
O2 C1 1.2087(17)
O3 C4 1.4314(15)
O3 H3 0.88(2)
C1 C2 1.492(2)
C2 H2A 0.9800
C2 H2B 0.9800
C2 H2C 0.9800
C3 C8 1.517(2)
C3 C4 1.5316(17)
C3 H31 1.0000
C4 C5 1.5353(18)
C4 C9 1.5597(19)
C5 C6 1.526(2)
C5 H5A 0.9900
C5 H5B 0.9900
C6 C7 1.523(2)
C6 H6A 0.9900
C6 H6B 0.9900
C7 C8 1.526(2)
C7 H7A 0.9900
C7 H7B 0.9900
C8 H8A 0.9900
C8 H8B 0.9900
C9 C16 1.5097(19)
C9 C10 1.5212(18)
C9 H9 1.0000
C10 C11 1.3869(19)
C10 C15 1.396(2)
C11 C12 1.391(2)
C11 H11 0.9500
C12 C13 1.381(2)
C12 H12 0.9500
C13 C14 1.379(2)
C13 H13 0.9500
C14 C15 1.385(2)
C14 H14 0.9500
C15 H15 0.9500
C16 C17 1.311(2)
C16 H16 0.9500
C17 H17A 0.9500
C17 H17B 0.9500

loop_
_geom_hbond_atom_site_label_D
_geom_hbond_atom_site_label_H
_geom_hbond_atom_site_label_A
_geom_hbond_distance_DH
_geom_hbond_distance_HA
_geom_hbond_distance_DA
_geom_hbond_angle_DHA
_geom_hbond_site_symmetry_A
O3 H3 O2 0.88(2) 1.97(2) 2.8470(13) 175.0(19) 1_455

loop_
_geom_torsion_atom_site_label_1
_geom_torsion_atom_site_label_2
_geom_torsion_atom_site_label_3
_geom_torsion_atom_site_label_4
_geom_torsion
C3 O1 C1 O2 1.0(2)
C3 O1 C1 C2 -178.47(11)
C1 O1 C3 C8 -86.47(13)
C1 O1 C3 C4 150.54(11)
O1 C3 C4 O3 60.30(12)
C8 C3 C4 O3 -60.55(14)
O1 C3 C4 C5 178.23(10)
C8 C3 C4 C5 57.37(14)
O1 C3 C4 C9 -56.56(13)
C8 C3 C4 C9 -177.42(11)
O3 C4 C5 C6 57.91(15)
C3 C4 C5 C6 -57.65(14)
C9 C4 C5 C6 178.92(11)
C4 C5 C6 C7 58.20(16)
C5 C6 C7 C8 -55.18(17)
O1 C3 C8 C7 -176.92(11)
C4 C3 C8 C7 -57.36(15)
C6 C7 C8 C3 54.75(16)
O3 C4 C9 C16 58.13(14)
C3 C4 C9 C16 174.49(11)
C5 C4 C9 C16 -64.39(15)
O3 C4 C9 C10 -175.05(10)
C3 C4 C9 C10 -58.70(15)
C5 C4 C9 C10 62.43(14)
C16 C9 C10 C11 -128.99(14)
C4 C9 C10 C11 103.31(15)
C16 C9 C10 C15 48.32(18)
C4 C9 C10 C15 -79.38(16)
C15 C10 C11 C12 -0.5(2)
C9 C10 C11 C12 176.88(13)
C10 C11 C12 C13 0.5(2)
C11 C12 C13 C14 0.3(2)
C12 C13 C14 C15 -1.1(2)
C13 C14 C15 C10 1.1(3)
C11 C10 C15 C14 -0.3(2)
C9 C10 C15 C14 -177.66(14)
C10 C9 C16 C17 106.57(17)
C4 C9 C16 C17 -124.34(16)

loop_
_reflns_scale_group_code
_reflns_scale_meas_F
1 1.0
